data_7124120
loop_
_publ_author_name
'Burnett, David L.'
'Oozeerally, Ryan'
'Pertiwi, Ralentri'
'Chamberlain, Thomas W.'
'Cherkasov, Nikolay'
'Clarkson, Guy J.'
'Krisnandi, Yuni K.'
'Degirmenci, Volkan'
'Walton, Richard I.'

_publ_section_title
;
 A hydrothermally stable ytterbium metal--organic framework as a
 bifunctional solid-acid catalyst for glucose conversion
;
_journal_name_full 'Chemical Communications'
_journal_paper_doi 10.1039/C9CC05364F
_journal_year 2019
_chemical_formula_moiety 'C14 H17 N2 O9 S Yb'
_chemical_formula_sum 'C14 H17 N2 O9 S Yb'
_chemical_formula_weight 562.39
_space_group_crystal_system orthorhombic
_space_group_IT_number 61
_space_group_name_Hall '-P 2ac 2ab'
_space_group_name_H-M_alt 'P b c a'
_symmetry_space_group_name_Hall '-P 2ac 2ab'
_symmetry_space_group_name_H-M 'P b c a'
_atom_sites_solution_hydrogens geom
_atom_sites_solution_primary dual
_audit_creation_date 2017-02-21
_audit_creation_method
;
Olex2 1.2
(compiled 2017.01.04 svn.r3372 for OlexSys, GUI svn.r5292)
;
_audit_update_record
;
2019-01-21 deposited with the CCDC.    2019-08-12 downloaded from the CCDC.
;
_cell_angle_alpha 90
_cell_angle_beta 90
_cell_angle_gamma 90
_cell_formula_units_Z 8
_cell_length_a 15.35690(19)
_cell_length_b 14.18712(18)
_cell_length_c 16.9515(2)
_cell_measurement_reflns_used 19226
_cell_measurement_temperature 293(2)
_cell_measurement_theta_max 32.3310
_cell_measurement_theta_min 3.7220
_cell_volume 3693.23(8)
_computing_cell_refinement 'CrysAlisPro 1.171.38.43f (Rigaku OD, 2015)'
_computing_data_collection 'CrysAlisPro 1.171.38.43f (Rigaku OD, 2015)'
_computing_data_reduction 'CrysAlisPro 1.171.38.43f (Rigaku OD, 2015)'
_computing_molecular_graphics 'Olex2 (Dolomanov et al., 2009)'
_computing_publication_material 'Olex2 (Dolomanov et al., 2009)'
_computing_structure_refinement 'ShelXL (Sheldrick, 2015)'
_computing_structure_solution 'ShelXT (Sheldrick, 2015)'
_diffrn_ambient_temperature 293(2)
_diffrn_detector 'CCD plate'
_diffrn_detector_area_resol_mean 5.3046
_diffrn_detector_type AtlasS2
_diffrn_measured_fraction_theta_full 0.998
_diffrn_measured_fraction_theta_max 0.944
_diffrn_measurement_details
;
List of Runs (angles in degrees, time in seconds):

  # Type    Start    End  Width  t~exp~   \w     \q     \k     \f   Frames
#--------------------------------------------------------------------------
  1  \w    -51.00  58.00   1.00   60.00    --  -18.31  77.00 120.00  109
  2  \w   -107.00 -57.00   1.00   60.00    --  -18.31-178.00 150.00   50
  3  \w    -20.00  60.00   1.00   60.00    --   19.24 -99.00  30.00   80
  4  \w    -61.00  60.00   1.00   60.00    --   19.24 -19.00-180.00  121
  5  \w     -9.00  33.00   1.00   60.00    --   19.24  57.00 -30.00   42
  6  \w    -13.00  95.00   1.00   60.00    --   19.24  77.00-180.00  108
;
_diffrn_measurement_device 'four-circle diffractometer'
_diffrn_measurement_device_type 'SuperNova, Dual, Cu at zero, AtlasS2'
_diffrn_measurement_method '\w scans'
_diffrn_orient_matrix_type 'CrysAlisPro convention (1999,Acta A55,543-557)'
_diffrn_orient_matrix_UB_11 -0.0388573000
_diffrn_orient_matrix_UB_12 -0.0191559000
_diffrn_orient_matrix_UB_13 0.0159618000
_diffrn_orient_matrix_UB_21 -0.0240501000
_diffrn_orient_matrix_UB_22 0.0381741000
_diffrn_orient_matrix_UB_23 -0.0159801000
_diffrn_orient_matrix_UB_31 -0.0066893000
_diffrn_orient_matrix_UB_32 -0.0259938000
_diffrn_orient_matrix_UB_33 -0.0352236000
_diffrn_radiation_monochromator mirror
_diffrn_radiation_probe x-ray
_diffrn_radiation_type MoK\a
_diffrn_radiation_wavelength 0.71073
_diffrn_reflns_av_R_equivalents 0.0361
_diffrn_reflns_av_unetI/netI 0.0226
_diffrn_reflns_Laue_measured_fraction_full 0.998
_diffrn_reflns_Laue_measured_fraction_max 0.944
_diffrn_reflns_limit_h_max 22
_diffrn_reflns_limit_h_min -22
_diffrn_reflns_limit_k_max 20
_diffrn_reflns_limit_k_min -21
_diffrn_reflns_limit_l_max 23
_diffrn_reflns_limit_l_min -25
_diffrn_reflns_number 54685
_diffrn_reflns_point_group_measured_fraction_full 0.998
_diffrn_reflns_point_group_measured_fraction_max 0.944
_diffrn_reflns_theta_full 25.242
_diffrn_reflns_theta_max 32.775
_diffrn_reflns_theta_min 3.098
_diffrn_source 'micro-focus sealed X-ray tube'
_diffrn_source_type 'SuperNova (Mo) X-ray Source'
_exptl_absorpt_coefficient_mu 5.228
_exptl_absorpt_correction_T_max 0.918
_exptl_absorpt_correction_T_min 0.712
_exptl_absorpt_correction_type gaussian
_exptl_absorpt_process_details
;
CrysAlisPro 1.171.38.43f (Rigaku Oxford Diffraction, 2015)
Numerical absorption correction based on gaussian integration over
            a multifaceted crystal model
Empirical absorption correction using spherical harmonics,
 implemented in SCALE3 ABSPACK scaling algorithm.
;
_exptl_crystal_colour colourless
_exptl_crystal_colour_primary colourless
_exptl_crystal_density_diffrn 2.023
_exptl_crystal_description block
_exptl_crystal_F_000 2184
_exptl_crystal_size_max 0.1
_exptl_crystal_size_mid 0.08
_exptl_crystal_size_min 0.02
_refine_diff_density_max 1.301
_refine_diff_density_min -0.952
_refine_diff_density_rms 0.125
_refine_ls_extinction_method none
_refine_ls_goodness_of_fit_ref 1.139
_refine_ls_hydrogen_treatment constr
_refine_ls_matrix_type full
_refine_ls_number_parameters 248
_refine_ls_number_reflns 6447
_refine_ls_number_restraints 24
_refine_ls_restrained_S_all 1.186
_refine_ls_R_factor_all 0.0406
_refine_ls_R_factor_gt 0.0290
_refine_ls_shift/su_max 0.003
_refine_ls_shift/su_mean 0.000
_refine_ls_structure_factor_coef Fsqd
_refine_ls_weighting_details 'w=1/[\s^2^(Fo^2^)+(0.0190P)^2^+7.8062P] where P=(Fo^2^+2Fc^2^)/3'
_refine_ls_weighting_scheme calc
_refine_ls_wR_factor_gt 0.0581
_refine_ls_wR_factor_ref 0.0618
_reflns_Friedel_coverage 0.000
_reflns_number_gt 5316
_reflns_number_total 6447
_reflns_threshold_expression 'I > 2\s(I)'
_cod_data_source_file c9cc05364f2.cif
_cod_data_source_block ymt1
_cod_original_cell_volume 3693.22(8)
_cod_database_code 7124120
_shelx_shelxl_version_number 2014/7
_chemical_oxdiff_formula 'C14 H17 N2 O9 S Yb'
_chemical_oxdiff_usercomment ymt27
_shelx_space_group_comment
;
The symmetry employed for this shelxl refinement is uniquely defined
by the following loop, which should always be used as a source of
symmetry information in preference to the above space-group names.
They are only intended as comments.
;
_reflns_odcompleteness_completeness 99.75
_reflns_odcompleteness_iscentric 1
_reflns_odcompleteness_theta 30.01
_olex2_refinement_description
;
The methyl groups of one of the DMF molecules (C1B-C5B) is undergoing large thermal motion and 
had large thermal parameters so this DMF was refined with a SIMU restraint.
1. Fixed Uiso
 At 1.2 times of:
  All C(H) groups
 At 1.5 times of:
  All C(H,H,H) groups
2. Uiso/Uaniso restraints and constraints
O1B \\sim C2B \\sim N3B \\sim C3B \\sim C4B: within 2A with sigma of 0.002 and
sigma for terminal atoms of 0.004
3.a Aromatic/amide H refined with riding coordinates:
 C2A(H2A), C2B(H2B), C4(H4), C5(H5), C7(H7)
3.b Idealised Me refined as rotating group:
 C3A(H3AA,H3AB,H3AC), C3B(H3BA,H3BB,H3BC), C4A(H4AA,H4AB,H4AC), C4B(H4BA,H4BB,
 H4BC)
;
_olex2_submission_special_instructions 'No special instructions were received'
_oxdiff_exptl_absorpt_empirical_details
;
Empirical correction (ABSPACK) includes:
- Absorption correction using spherical harmonics
- Frame scaling
;
_oxdiff_exptl_absorpt_empirical_full_max 1.551
_oxdiff_exptl_absorpt_empirical_full_min 0.709

loop_
_space_group_symop_operation_xyz
'x, y, z'
'-x+1/2, -y, z+1/2'
'-x, y+1/2, -z+1/2'
'x+1/2, -y+1/2, -z'
'-x, -y, -z'
'x-1/2, y, -z-1/2'
'x, -y-1/2, z-1/2'
'-x-1/2, y-1/2, z'

loop_
_atom_site_label
_atom_site_type_symbol
_atom_site_fract_x
_atom_site_fract_y
_atom_site_fract_z
_atom_site_U_iso_or_equiv
_atom_site_adp_type
_atom_site_occupancy
_atom_site_site_symmetry_order
_atom_site_calc_flag
_atom_site_refinement_flags_posn
_atom_site_refinement_flags_adp
Yb1 Yb 0.47180(2) 0.51498(2) 0.60902(2) 0.01665(4) Uani 1 1 d . .
S9 S 0.40625(7) 0.73808(7) 0.61725(5) 0.0435(3) Uani 1 1 d . .
O1 O 0.46286(13) 0.59456(14) 0.49205(12) 0.0214(4) Uani 1 1 d . .
O1A O 0.38470(16) 0.4467(2) 0.70229(14) 0.0375(6) Uani 1 1 d . .
O1B O 0.53124(18) 0.5534(2) 0.72964(15) 0.0402(6) Uani 1 1 d . U
O2 O 0.46088(16) 0.63162(17) 0.36756(14) 0.0323(5) Uani 1 1 d . .
O9A O 0.3845(2) 0.6402(2) 0.63593(15) 0.0540(9) Uani 1 1 d . .
O9B O 0.3694(3) 0.8010(2) 0.67480(17) 0.0674(11) Uani 1 1 d . .
O9C O 0.4982(2) 0.7498(3) 0.6022(2) 0.0741(12) Uani 1 1 d . .
O10 O 0.11223(14) 0.93436(16) 0.41527(12) 0.0248(4) Uani 1 1 d . .
O11 O 0.14011(14) 0.94333(17) 0.54470(12) 0.0285(5) Uani 1 1 d . .
N3A N 0.3314(2) 0.4259(2) 0.82322(18) 0.0413(7) Uani 1 1 d . .
N3B N 0.6012(3) 0.6233(3) 0.8290(2) 0.0578(8) Uani 1 1 d . U
C2 C 0.43787(19) 0.6484(2) 0.43721(18) 0.0216(5) Uani 1 1 d . .
C2A C 0.3956(3) 0.4268(3) 0.7727(2) 0.0384(8) Uani 1 1 d . .
H2A H 0.4513 0.4121 0.7902 0.046 Uiso 1 1 calc R .
C2B C 0.5622(3) 0.6216(3) 0.7613(3) 0.0484(7) Uani 1 1 d . U
H2B H 0.5577 0.6786 0.7345 0.058 Uiso 1 1 calc R .
C3 C 0.3749(2) 0.7278(2) 0.45187(18) 0.0239(6) Uani 1 1 d . .
C3A C 0.2444(3) 0.4491(4) 0.7945(3) 0.0619(13) Uani 1 1 d . .
H3AA H 0.2478 0.5022 0.7595 0.093 Uiso 1 1 calc GR .
H3AB H 0.2074 0.4643 0.8383 0.093 Uiso 1 1 calc GR .
H3AC H 0.2208 0.3960 0.7666 0.093 Uiso 1 1 calc GR .
C3B C 0.6181(5) 0.5377(4) 0.8721(3) 0.0778(14) Uani 1 1 d . U
H3BA H 0.5807 0.5349 0.9175 0.117 Uiso 1 1 calc GR .
H3BB H 0.6778 0.5367 0.8889 0.117 Uiso 1 1 calc GR .
H3BC H 0.6069 0.4844 0.8387 0.117 Uiso 1 1 calc GR .
C4 C 0.3321(2) 0.7621(3) 0.38549(19) 0.0366(8) Uani 1 1 d . .
H4 H 0.3505 0.7430 0.3357 0.044 Uiso 1 1 calc R .
C4A C 0.3456(4) 0.4101(4) 0.9068(3) 0.0673(15) Uani 1 1 d . .
H4AA H 0.4030 0.3851 0.9148 0.101 Uiso 1 1 calc GR .
H4AB H 0.3032 0.3661 0.9261 0.101 Uiso 1 1 calc GR .
H4AC H 0.3399 0.4687 0.9346 0.101 Uiso 1 1 calc GR .
C4B C 0.6364(5) 0.7086(4) 0.8644(4) 0.0879(15) Uani 1 1 d . U
H4BA H 0.6979 0.7118 0.8545 0.132 Uiso 1 1 calc GR .
H4BB H 0.6262 0.7076 0.9202 0.132 Uiso 1 1 calc GR .
H4BC H 0.6083 0.7626 0.8417 0.132 Uiso 1 1 calc GR .
C5 C 0.2625(2) 0.8242(3) 0.39197(19) 0.0380(9) Uani 1 1 d . .
H5 H 0.2335 0.8446 0.3469 0.046 Uiso 1 1 calc R .
C6 C 0.23638(19) 0.8557(2) 0.46552(18) 0.0238(6) Uani 1 1 d . .
C7 C 0.28277(19) 0.8281(2) 0.53185(17) 0.0224(6) Uani 1 1 d . .
H7 H 0.2678 0.8525 0.5809 0.027 Uiso 1 1 calc R .
C8 C 0.35145(19) 0.7642(2) 0.52607(17) 0.0221(6) Uani 1 1 d . .
C10 C 0.15623(18) 0.9165(2) 0.47580(18) 0.0222(6) Uani 1 1 d . .

loop_
_atom_site_aniso_label
_atom_site_aniso_U_11
_atom_site_aniso_U_22
_atom_site_aniso_U_33
_atom_site_aniso_U_23
_atom_site_aniso_U_13
_atom_site_aniso_U_12
Yb1 0.01461(6) 0.01818(6) 0.01717(6) -0.00064(4) 0.00013(4) 0.00015(4)
S9 0.0599(6) 0.0395(5) 0.0312(4) -0.0133(4) -0.0208(4) 0.0297(5)
O1 0.0232(11) 0.0183(9) 0.0229(10) 0.0031(7) -0.0002(8) 0.0048(8)
O1A 0.0321(13) 0.0525(16) 0.0280(12) 0.0070(11) 0.0046(10) -0.0104(12)
O1B 0.0494(14) 0.0426(13) 0.0286(11) -0.0030(10) -0.0116(10) -0.0110(11)
O2 0.0397(14) 0.0331(13) 0.0239(11) 0.0035(9) 0.0054(9) 0.0186(10)
O9A 0.095(2) 0.0416(15) 0.0251(12) 0.0051(11) 0.0102(14) 0.0392(16)
O9B 0.109(3) 0.0592(19) 0.0340(14) -0.0240(14) -0.0275(17) 0.0536(19)
O9C 0.0464(18) 0.087(3) 0.089(3) -0.026(2) -0.0388(19) 0.0199(19)
O10 0.0190(10) 0.0322(12) 0.0233(10) 0.0037(9) 0.0002(8) 0.0082(9)
O11 0.0232(11) 0.0392(13) 0.0231(10) -0.0033(9) -0.0005(8) 0.0127(9)
N3A 0.0442(18) 0.0512(19) 0.0285(15) 0.0012(14) 0.0079(13) -0.0046(15)
N3B 0.0734(18) 0.0463(15) 0.0538(15) -0.0094(13) -0.0358(14) -0.0022(14)
C2 0.0180(13) 0.0205(13) 0.0262(14) 0.0015(11) 0.0006(10) 0.0036(10)
C2A 0.0343(19) 0.047(2) 0.0335(18) 0.0052(16) 0.0039(15) -0.0040(16)
C2B 0.0593(16) 0.0428(14) 0.0431(14) -0.0020(12) -0.0244(13) -0.0050(13)
C3 0.0222(14) 0.0233(14) 0.0263(14) 0.0027(11) 0.0014(11) 0.0082(11)
C3A 0.042(2) 0.086(4) 0.057(3) -0.006(3) 0.018(2) 0.012(2)
C3B 0.106(3) 0.065(3) 0.062(3) 0.001(2) -0.035(3) -0.002(3)
C4 0.043(2) 0.045(2) 0.0215(15) 0.0014(13) 0.0015(14) 0.0248(17)
C4A 0.082(4) 0.085(4) 0.036(2) 0.005(2) 0.010(2) -0.006(3)
C4B 0.107(3) 0.062(3) 0.094(3) -0.021(2) -0.049(3) -0.004(3)
C5 0.041(2) 0.049(2) 0.0238(15) 0.0006(15) -0.0025(14) 0.0274(17)
C6 0.0202(14) 0.0253(14) 0.0260(14) 0.0008(11) 0.0007(11) 0.0080(11)
C7 0.0226(14) 0.0207(13) 0.0239(14) -0.0006(10) 0.0014(11) 0.0059(11)
C8 0.0228(14) 0.0196(13) 0.0238(13) -0.0006(10) -0.0031(11) 0.0057(11)
C10 0.0169(13) 0.0218(14) 0.0277(14) 0.0023(11) 0.0010(10) 0.0050(10)

loop_
_atom_type_symbol
_atom_type_description
_atom_type_scat_dispersion_real
_atom_type_scat_dispersion_imag
_atom_type_scat_source
C C 0.0033 0.0016 'International Tables Vol C Tables 4.2.6.8 and 6.1.1.4'
H H 0.0000 0.0000 'International Tables Vol C Tables 4.2.6.8 and 6.1.1.4'
N N 0.0061 0.0033 'International Tables Vol C Tables 4.2.6.8 and 6.1.1.4'
O O 0.0106 0.0060 'International Tables Vol C Tables 4.2.6.8 and 6.1.1.4'
S S 0.1246 0.1234 'International Tables Vol C Tables 4.2.6.8 and 6.1.1.4'
Yb Yb -0.3850 5.5486 'International Tables Vol C Tables 4.2.6.8 and 6.1.1.4'

loop_
_exptl_crystal_face_index_h
_exptl_crystal_face_index_k
_exptl_crystal_face_index_l
_exptl_crystal_face_perp_dist
0 2 24 0.0170
-4 19 5 0.0398
0 -2 -24 0.0085
-12 -16 5 0.0192
-1 -4 -23 0.0081
2 8 22 0.0211
-1 1 24 0.0166
14 -13 -9 0.0219
6 -17 10 0.0181
13 12 -13 0.0286
-16 13 -7 0.0513

loop_
_geom_angle_atom_site_label_1
_geom_angle_atom_site_label_2
_geom_angle_atom_site_label_3
_geom_angle
_geom_angle_site_symmetry_1
_geom_angle_site_symmetry_3
O1 Yb1 Yb1 39.58(5) . 5_666
O1 Yb1 Yb1 35.29(4) 5_666 5_666
O1 Yb1 O1 74.87(7) . 5_666
O1 Yb1 O1A 140.71(8) . .
O1 Yb1 O1B 132.59(9) . .
O1 Yb1 O2 127.48(8) . 5_666
O1 Yb1 O10 75.39(7) . 4_566
O1 Yb1 C2 26.68(7) 5_666 5_666
O1 Yb1 C2 101.25(8) . 5_666
O1A Yb1 Yb1 139.00(7) . 5_666
O1A Yb1 O1 116.21(8) . 5_666
O1A Yb1 O1B 73.64(9) . .
O1A Yb1 O2 76.49(9) . 5_666
O1A Yb1 O10 143.25(8) . 4_566
O1A Yb1 C2 97.59(9) . 5_666
O1B Yb1 Yb1 142.66(7) . 5_666
O1B Yb1 O1 126.22(9) . 5_666
O1B Yb1 O2 83.41(9) . 5_666
O1B Yb1 O10 73.43(9) . 4_566
O1B Yb1 C2 104.27(9) . 5_666
O2 Yb1 Yb1 88.01(6) 5_666 5_666
O2 Yb1 O1 52.83(7) 5_666 5_666
O2 Yb1 C2 26.25(8) 5_666 5_666
O9A Yb1 Yb1 114.52(6) . 5_666
O9A Yb1 O1 148.57(8) . 5_666
O9A Yb1 O1 75.67(8) . .
O9A Yb1 O1A 81.20(11) . .
O9A Yb1 O1B 82.58(11) . .
O9A Yb1 O2 156.24(9) . 5_666
O9A Yb1 O10 110.09(11) . 4_566
O9A Yb1 O11 89.98(11) . 8_655
O9A Yb1 C2 172.46(11) . 5_666
O10 Yb1 Yb1 69.54(5) 4_566 5_666
O10 Yb1 O1 72.49(7) 4_566 5_666
O10 Yb1 O2 83.98(8) 4_566 5_666
O10 Yb1 C2 75.31(8) 4_566 5_666
O11 Yb1 Yb1 69.99(5) 8_655 5_666
O11 Yb1 O1 76.09(8) 8_655 .
O11 Yb1 O1 72.52(7) 8_655 5_666
O11 Yb1 O1A 72.55(8) 8_655 .
O11 Yb1 O1B 146.10(9) 8_655 .
O11 Yb1 O2 91.02(9) 8_655 5_666
O11 Yb1 O10 139.36(7) 8_655 4_566
O11 Yb1 C2 82.58(9) 8_655 5_666
C2 Yb1 Yb1 61.77(6) 5_666 5_666
O9A S9 C8 105.94(16) . .
O9B S9 O9A 110.6(2) . .
O9B S9 O9C 115.7(2) . .
O9B S9 C8 105.72(15) . .
O9C S9 O9A 111.8(2) . .
O9C S9 C8 106.39(19) . .
Yb1 O1 Yb1 105.14(7) . 5_666
C2 O1 Yb1 89.64(17) . 5_666
C2 O1 Yb1 162.84(19) . .
C2A O1A Yb1 133.2(2) . .
C2B O1B Yb1 137.8(3) . .
C2 O2 Yb1 97.63(18) . 5_666
S9 O9A Yb1 124.3(2) . .
C10 O10 Yb1 135.37(19) . 4_466
C10 O11 Yb1 137.03(19) . 8_665
C2A N3A C3A 118.0(3) . .
C2A N3A C4A 121.9(4) . .
C4A N3A C3A 119.9(4) . .
C2B N3B C3B 121.1(4) . .
C2B N3B C4B 123.5(4) . .
C3B N3B C4B 115.2(4) . .
O1 C2 Yb1 63.68(15) . 5_666
O1 C2 C3 121.8(3) . .
O2 C2 Yb1 56.12(15) . 5_666
O2 C2 O1 119.5(3) . .
O2 C2 C3 118.6(3) . .
C3 C2 Yb1 168.4(2) . 5_666
O1A C2A N3A 122.2(4) . .
O1A C2A H2A 118.9 . .
N3A C2A H2A 118.9 . .
O1B C2B N3B 126.2(4) . .
O1B C2B H2B 116.9 . .
N3B C2B H2B 116.9 . .
C4 C3 C2 115.6(3) . .
C4 C3 C8 118.3(3) . .
C8 C3 C2 126.0(3) . .
N3A C3A H3AA 109.5 . .
N3A C3A H3AB 109.5 . .
N3A C3A H3AC 109.5 . .
H3AA C3A H3AB 109.5 . .
H3AA C3A H3AC 109.5 . .
H3AB C3A H3AC 109.5 . .
N3B C3B H3BA 109.5 . .
N3B C3B H3BB 109.5 . .
N3B C3B H3BC 109.5 . .
H3BA C3B H3BB 109.5 . .
H3BA C3B H3BC 109.5 . .
H3BB C3B H3BC 109.5 . .
C3 C4 H4 119.3 . .
C5 C4 C3 121.4(3) . .
C5 C4 H4 119.3 . .
N3A C4A H4AA 109.5 . .
N3A C4A H4AB 109.5 . .
N3A C4A H4AC 109.5 . .
H4AA C4A H4AB 109.5 . .
H4AA C4A H4AC 109.5 . .
H4AB C4A H4AC 109.5 . .
N3B C4B H4BA 109.5 . .
N3B C4B H4BB 109.5 . .
N3B C4B H4BC 109.5 . .
H4BA C4B H4BB 109.5 . .
H4BA C4B H4BC 109.5 . .
H4BB C4B H4BC 109.5 . .
C4 C5 H5 120.0 . .
C6 C5 C4 119.9(3) . .
C6 C5 H5 120.0 . .
C5 C6 C7 119.4(3) . .
C5 C6 C10 121.6(3) . .
C7 C6 C10 119.0(3) . .
C6 C7 H7 119.5 . .
C6 C7 C8 121.0(3) . .
C8 C7 H7 119.5 . .
C3 C8 S9 124.9(2) . .
C7 C8 S9 115.3(2) . .
C7 C8 C3 119.7(3) . .
O10 C10 C6 117.3(3) . .
O11 C10 O10 126.5(3) . .
O11 C10 C6 116.2(3) . .

loop_
_geom_bond_atom_site_label_1
_geom_bond_atom_site_label_2
_geom_bond_distance
_geom_bond_site_symmetry_2
Yb1 Yb1 3.8199(2) 5_666
Yb1 O1 2.286(2) .
Yb1 O1 2.521(2) 5_666
Yb1 O1A 2.286(2) .
Yb1 O1B 2.304(2) .
Yb1 O2 2.356(2) 5_666
Yb1 O9A 2.272(3) .
Yb1 O10 2.310(2) 4_566
Yb1 O11 2.275(2) 8_655
Yb1 C2 2.813(3) 5_666
S9 O9A 1.463(3) .
S9 O9B 1.438(3) .
S9 O9C 1.445(4) .
S9 C8 1.799(3) .
O1 Yb1 2.521(2) 5_666
O1 C2 1.263(3) .
O1A C2A 1.237(4) .
O1B C2B 1.205(5) .
O2 Yb1 2.356(2) 5_666
O2 C2 1.255(4) .
O10 Yb1 2.310(2) 4_466
O10 C10 1.255(3) .
O11 Yb1 2.275(2) 8_665
O11 C10 1.253(4) .
N3A C2A 1.306(5) .
N3A C3A 1.460(6) .
N3A C4A 1.450(5) .
N3B C2B 1.296(5) .
N3B C3B 1.441(6) .
N3B C4B 1.454(6) .
C2 Yb1 2.813(3) 5_666
C2 C3 1.505(4) .
C2A H2A 0.9300 .
C2B H2B 0.9300 .
C3 C4 1.391(4) .
C3 C8 1.407(4) .
C3A H3AA 0.9600 .
C3A H3AB 0.9600 .
C3A H3AC 0.9600 .
C3B H3BA 0.9600 .
C3B H3BB 0.9600 .
C3B H3BC 0.9600 .
C4 H4 0.9300 .
C4 C5 1.389(5) .
C4A H4AA 0.9600 .
C4A H4AB 0.9600 .
C4A H4AC 0.9600 .
C4B H4BA 0.9600 .
C4B H4BB 0.9600 .
C4B H4BC 0.9600 .
C5 H5 0.9300 .
C5 C6 1.384(4) .
C6 C7 1.387(4) .
C6 C10 1.513(4) .
C7 H7 0.9300 .
C7 C8 1.394(4) .

loop_
_exptl_oxdiff_crystal_face_indexfrac_h
_exptl_oxdiff_crystal_face_indexfrac_k
_exptl_oxdiff_crystal_face_indexfrac_l
_exptl_oxdiff_crystal_face_x
_exptl_oxdiff_crystal_face_y
_exptl_oxdiff_crystal_face_z
0.0000 2.0000 24.0000 0.3448 -0.3072 -0.8974
-4.0000 19.0000 5.0000 -0.1287 0.7416 -0.6432
-0.0000 -2.0000 -24.0000 -0.3448 0.3072 0.8974
-12.0000 -16.0000 5.0000 0.8526 -0.4021 0.3201
-1.0000 -4.0000 -23.0000 -0.2516 0.2389 0.9208
2.0000 8.0000 22.0000 0.1202 -0.0943 -0.9962
-1.0000 1.0000 24.0000 0.4028 -0.3213 -0.8647
14.0000 -13.0000 -9.0000 -0.4386 -0.6891 0.5613
6.0000 -17.0000 10.0000 0.2521 -0.9531 0.0495
13.0000 12.0000 -13.0000 -0.9425 0.3532 0.0590
-16.0000 13.0000 -7.0000 0.2610 0.9929 0.0157
